data_4104805
loop_
_publ_author_name
'Joy M. Racowski'
'Allison R. Dick'
'Melanie S. Sanford'

_publ_section_title
;
 Detailed Study of C-O and C-C Bond-Forming Reductive Elimination from
 Stable C2N2O2-Ligated Palladium(IV) Complexes
;
_journal_name_full 'Journal of the American Chemical Society'
_journal_page_first 10974
_journal_page_last 10983
_journal_paper_doi 10.1021/ja9014474
_journal_volume 131
_journal_year 2009
_chemical_formula_moiety 'C26 H22 N2 O4 Pd, C6 H6'
_chemical_formula_sum 'C32 H28 N2 O4 Pd'
_chemical_formula_weight 610.96
_chemical_name_systematic
;
 ?
;
_space_group_IT_number 15
_symmetry_cell_setting monoclinic
_symmetry_space_group_name_Hall '-C 2yc'
_symmetry_space_group_name_H-M 'C 1 2/c 1'
_atom_sites_solution_hydrogens geom
_atom_sites_solution_primary direct
_atom_sites_solution_secondary difmap
_audit_creation_method SHELXL-97
_cell_angle_alpha 90.00
_cell_angle_beta 101.6540(10)
_cell_angle_gamma 90.00
_cell_formula_units_Z 4
_cell_length_a 12.0071(10)
_cell_length_b 13.9633(11)
_cell_length_c 15.6648(13)
_cell_measurement_reflns_used 9916
_cell_measurement_temperature 85(2)
_cell_measurement_theta_max 28.31
_cell_measurement_theta_min 2.76
_cell_volume 2572.2(4)
_computing_cell_refinement 'Bruker SAINT'
_computing_data_collection 'Bruker SMART-APEX'
_computing_data_reduction 'Bruker SAINT'
_computing_molecular_graphics 'Bruker SHELXTL'
_computing_publication_material 'Bruker SHELXTL'
_computing_structure_refinement 'SHELXL-97 (Sheldrick, 2008)'
_computing_structure_solution 'SHELXS-97 (Sheldrick, 2008)'
_diffrn_ambient_temperature 85(2)
_diffrn_measured_fraction_theta_full 0.998
_diffrn_measured_fraction_theta_max 0.998
_diffrn_measurement_device_type 'CCD area detector'
_diffrn_measurement_method 'phi and omega scans'
_diffrn_radiation_monochromator graphite
_diffrn_radiation_source 'fine-focus sealed tube'
_diffrn_radiation_type MoK\a
_diffrn_radiation_wavelength 0.71073
_diffrn_reflns_av_R_equivalents 0.0565
_diffrn_reflns_av_sigmaI/netI 0.0299
_diffrn_reflns_limit_h_max 16
_diffrn_reflns_limit_h_min -16
_diffrn_reflns_limit_k_max 18
_diffrn_reflns_limit_k_min -18
_diffrn_reflns_limit_l_max 20
_diffrn_reflns_limit_l_min -20
_diffrn_reflns_number 29142
_diffrn_reflns_theta_full 28.37
_diffrn_reflns_theta_max 28.37
_diffrn_reflns_theta_min 2.26
_exptl_absorpt_coefficient_mu 0.764
_exptl_absorpt_correction_T_max 0.9701
_exptl_absorpt_correction_T_min 0.9414
_exptl_absorpt_correction_type multi-scan
_exptl_absorpt_process_details
;
  Blessing, R. Acta Cryst. (1995) A51 33-38.
  Sheldrick, G.  SADABS (Version 2008/1) Bruker AXS area
  detector absorption and other corrections, University of
  Gottingen, Germany 2008.
;
_exptl_crystal_colour colorless
_exptl_crystal_density_diffrn 1.578
_exptl_crystal_description plate
_exptl_crystal_F_000 1248
_exptl_crystal_size_max 0.08
_exptl_crystal_size_mid 0.08
_exptl_crystal_size_min 0.04
_refine_diff_density_max 0.634
_refine_diff_density_min -1.039
_refine_diff_density_rms 0.086
_refine_ls_extinction_method none
_refine_ls_goodness_of_fit_ref 1.124
_refine_ls_hydrogen_treatment constr
_refine_ls_matrix_type full
_refine_ls_number_parameters 178
_refine_ls_number_reflns 3214
_refine_ls_number_restraints 15
_refine_ls_restrained_S_all 1.146
_refine_ls_R_factor_all 0.0397
_refine_ls_R_factor_gt 0.0340
_refine_ls_shift/su_max 0.002
_refine_ls_shift/su_mean 0.000
_refine_ls_structure_factor_coef Fsqd
_refine_ls_weighting_details 'calc w=1/[\s^2^(Fo^2^)+(0.0320P)^2^+4.9469P] where P=(Fo^2^+2Fc^2^)/3'
_refine_ls_weighting_scheme calc
_refine_ls_wR_factor_gt 0.0774
_refine_ls_wR_factor_ref 0.0796
_reflns_number_gt 2939
_reflns_number_total 3214
_reflns_threshold_expression >2sigma(I)
_cod_data_source_file ja9014474_si_001.cif
_cod_data_source_block jr491
_cod_database_code 4104805

loop_
_symmetry_equiv_pos_as_xyz
'x, y, z'
'-x, y, -z+1/2'
'x+1/2, y+1/2, z'
'-x+1/2, y+1/2, -z+1/2'
'-x, -y, -z'
'x, -y, z-1/2'
'-x+1/2, -y+1/2, -z'
'x+1/2, -y+1/2, z-1/2'

loop_
_atom_site_label
_atom_site_type_symbol
_atom_site_fract_x
_atom_site_fract_y
_atom_site_fract_z
_atom_site_U_iso_or_equiv
_atom_site_adp_type
_atom_site_occupancy
_atom_site_symmetry_multiplicity
_atom_site_calc_flag
_atom_site_refinement_flags
_atom_site_disorder_assembly
_atom_site_disorder_group
Pd1 Pd 0.5000 0.566728(18) 0.7500 0.01639(8) Uani 1 2 d S . .
O1 O 0.56155(18) 0.77034(16) 0.84912(15) 0.0405(5) Uani 1 1 d . A .
O2 O 0.42007(15) 0.66292(13) 0.81803(12) 0.0242(4) Uani 1 1 d . A .
N1 N 0.5516(2) 0.46495(16) 0.67523(14) 0.0190(4) Uani 0.50 1 d P A 1
N1A N 0.3548(2) 0.55757(16) 0.65350(15) 0.0211(4) Uani 0.50 1 d P A 2
C11A C 0.5516(2) 0.46495(16) 0.67523(14) 0.0190(4) Uani 0.50 1 d P A 2
C1 C 0.6564(2) 0.42281(18) 0.69041(17) 0.0237(5) Uani 1 1 d . . .
H1 H 0.7100 0.4383 0.7419 0.028 Uiso 1 1 calc R A 1
C2 C 0.6856(2) 0.35777(19) 0.63184(19) 0.0272(6) Uani 1 1 d . A .
H2 H 0.7587 0.3288 0.6431 0.033 Uiso 1 1 calc R . .
C3 C 0.6076(3) 0.33554(19) 0.55702(18) 0.0280(6) Uani 1 1 d . . .
H3 H 0.6271 0.2915 0.5162 0.034 Uiso 1 1 calc R A .
C4 C 0.5010(2) 0.37731(18) 0.54144(17) 0.0251(5) Uani 1 1 d . A .
H4 H 0.4472 0.3618 0.4900 0.030 Uiso 1 1 calc R . .
C5 C 0.4726(2) 0.44228(17) 0.60131(16) 0.0215(5) Uani 1 1 d . . .
C6 C 0.3631(2) 0.49161(17) 0.59019(16) 0.0211(5) Uani 1 1 d . A .
C7 C 0.2710(2) 0.4762(2) 0.52169(17) 0.0262(5) Uani 1 1 d . . .
H7 H 0.2764 0.4311 0.4773 0.031 Uiso 1 1 calc R A .
C8 C 0.1718(2) 0.5273(2) 0.51886(18) 0.0280(6) Uani 1 1 d . A .
H8 H 0.1085 0.5174 0.4724 0.034 Uiso 1 1 calc R . .
C9 C 0.1645(2) 0.59258(19) 0.58343(19) 0.0267(6) Uani 1 1 d . . .
H9 H 0.0959 0.6270 0.5820 0.032 Uiso 1 1 calc R A .
C10 C 0.2576(2) 0.60799(19) 0.65064(18) 0.0240(5) Uani 1 1 d . A .
H10 H 0.2531 0.6538 0.6946 0.029 Uiso 1 1 calc R B 1
C11 C 0.3548(2) 0.55757(16) 0.65350(15) 0.0211(4) Uani 0.50 1 d P A 1
C12 C 0.4635(2) 0.74446(19) 0.84511(17) 0.0247(5) Uani 1 1 d . . .
C13 C 0.3802(3) 0.8098(2) 0.8778(2) 0.0331(6) Uani 1 1 d . A .
H13A H 0.4014 0.8150 0.9414 0.050 Uiso 1 1 calc R . .
H13B H 0.3033 0.7832 0.8613 0.050 Uiso 1 1 calc R . .
H13C H 0.3820 0.8735 0.8517 0.050 Uiso 1 1 calc R . .
C14 C 0.5473(4) 0.1875(3) 0.7828(3) 0.0748(14) Uani 1 1 d U . .
H14 H 0.5803 0.2467 0.8044 0.090 Uiso 1 1 calc R . .
C15 C 0.5945(3) 0.1047(3) 0.8172(3) 0.0546(9) Uani 1 1 d U . .
H15 H 0.6590 0.1045 0.8637 0.066 Uiso 1 1 calc R . .
C16 C 0.5469(3) 0.0232(2) 0.7831(2) 0.0389(7) Uani 1 1 d U . .
H16 H 0.5789 -0.0362 0.8054 0.047 Uiso 1 1 calc R . .

loop_
_atom_site_aniso_label
_atom_site_aniso_U_11
_atom_site_aniso_U_22
_atom_site_aniso_U_33
_atom_site_aniso_U_23
_atom_site_aniso_U_13
_atom_site_aniso_U_12
Pd1 0.01851(13) 0.01376(12) 0.01659(13) 0.000 0.00279(9) 0.000
O1 0.0320(11) 0.0418(13) 0.0482(14) -0.0141(10) 0.0094(10) -0.0120(10)
O2 0.0248(9) 0.0220(9) 0.0258(10) -0.0001(7) 0.0053(8) 0.0012(7)
N1 0.0238(11) 0.0164(10) 0.0176(11) 0.0015(8) 0.0059(9) -0.0001(8)
N1A 0.0249(11) 0.0174(10) 0.0212(11) 0.0017(9) 0.0049(9) -0.0010(9)
C11A 0.0238(11) 0.0164(10) 0.0176(11) 0.0015(8) 0.0059(9) -0.0001(8)
C1 0.0280(13) 0.0189(12) 0.0241(12) 0.0014(10) 0.0053(10) 0.0024(10)
C2 0.0300(14) 0.0213(12) 0.0336(15) 0.0037(11) 0.0142(12) 0.0036(10)
C3 0.0430(16) 0.0186(12) 0.0264(14) -0.0008(10) 0.0164(12) 0.0019(11)
C4 0.0354(15) 0.0200(12) 0.0205(12) -0.0016(10) 0.0067(11) -0.0038(10)
C5 0.0275(13) 0.0175(11) 0.0199(12) 0.0035(9) 0.0057(10) -0.0015(10)
C6 0.0284(13) 0.0162(11) 0.0193(12) 0.0019(9) 0.0058(10) -0.0031(9)
C7 0.0343(15) 0.0243(13) 0.0197(13) -0.0002(10) 0.0049(11) -0.0049(11)
C8 0.0261(13) 0.0315(14) 0.0241(13) 0.0047(11) -0.0005(11) -0.0064(11)
C9 0.0229(13) 0.0231(12) 0.0330(15) 0.0059(11) 0.0029(11) 0.0000(10)
C10 0.0248(13) 0.0187(12) 0.0287(14) 0.0012(10) 0.0064(11) 0.0000(10)
C11 0.0249(11) 0.0174(10) 0.0212(11) 0.0017(9) 0.0049(9) -0.0010(9)
C12 0.0276(13) 0.0245(13) 0.0203(12) 0.0001(10) 0.0007(10) -0.0006(10)
C13 0.0394(16) 0.0240(14) 0.0365(16) -0.0020(12) 0.0091(13) 0.0003(12)
C14 0.101(4) 0.0453(18) 0.099(4) -0.034(2) 0.069(3) -0.0378(19)
C15 0.0386(19) 0.077(2) 0.052(2) -0.0223(19) 0.0176(16) -0.0208(17)
C16 0.0413(17) 0.0411(16) 0.0383(17) 0.0059(13) 0.0174(14) 0.0098(14)

loop_
_atom_type_symbol
_atom_type_description
_atom_type_scat_dispersion_real
_atom_type_scat_dispersion_imag
_atom_type_scat_source
C C 0.0033 0.0016 'International Tables Vol C Tables 4.2.6.8 and 6.1.1.4'
H H 0.0000 0.0000 'International Tables Vol C Tables 4.2.6.8 and 6.1.1.4'
N N 0.0061 0.0033 'International Tables Vol C Tables 4.2.6.8 and 6.1.1.4'
O O 0.0106 0.0060 'International Tables Vol C Tables 4.2.6.8 and 6.1.1.4'
Pd Pd -0.9988 1.0072 'International Tables Vol C Tables 4.2.6.8 and 6.1.1.4'

loop_
_geom_angle_atom_site_label_1
_geom_angle_atom_site_label_2
_geom_angle_atom_site_label_3
_geom_angle
_geom_angle_site_symmetry_1
_geom_angle_site_symmetry_3
N1 Pd1 C11A 90.42(13) . 2_656
N1 Pd1 N1 90.42(13) . 2_656
C11A Pd1 N1 0.00(15) 2_656 2_656
N1 Pd1 O2 170.44(8) . .
C11A Pd1 O2 85.95(8) 2_656 .
N1 Pd1 O2 85.95(8) 2_656 .
N1 Pd1 O2 85.95(8) . 2_656
C11A Pd1 O2 170.44(8) 2_656 2_656
N1 Pd1 O2 170.44(8) 2_656 2_656
O2 Pd1 O2 98.96(10) . 2_656
N1 Pd1 N1A 81.05(9) . .
C11A Pd1 N1A 93.92(9) 2_656 .
N1 Pd1 N1A 93.92(9) 2_656 .
O2 Pd1 N1A 90.37(8) . .
O2 Pd1 N1A 94.24(8) 2_656 .
N1 Pd1 C11 93.92(9) . 2_656
C11A Pd1 C11 81.05(9) 2_656 2_656
N1 Pd1 C11 81.05(9) 2_656 2_656
O2 Pd1 C11 94.24(8) . 2_656
O2 Pd1 C11 90.37(8) 2_656 2_656
N1A Pd1 C11 172.91(12) . 2_656
N1 Pd1 N1A 93.92(9) . 2_656
C11A Pd1 N1A 81.05(9) 2_656 2_656
N1 Pd1 N1A 81.05(9) 2_656 2_656
O2 Pd1 N1A 94.24(8) . 2_656
O2 Pd1 N1A 90.37(8) 2_656 2_656
N1A Pd1 N1A 172.91(12) . 2_656
C11 Pd1 N1A 0.00(17) 2_656 2_656
C12 O2 Pd1 123.00(17) . .
C1 N1 C5 120.1(2) . .
C1 N1 Pd1 125.65(18) . .
C5 N1 Pd1 114.21(17) . .
C10 N1A C6 120.8(2) . .
C10 N1A Pd1 125.81(19) . .
C6 N1A Pd1 113.36(18) . .
N1 C1 C2 121.0(2) . .
C3 C2 C1 119.4(3) . .
C2 C3 C4 120.0(2) . .
C3 C4 C5 119.9(3) . .
N1 C5 C4 119.6(2) . .
N1 C5 C6 116.2(2) . .
C4 C5 C6 124.1(2) . .
N1A C6 C7 119.9(2) . .
N1A C6 C5 115.1(2) . .
C7 C6 C5 125.0(2) . .
C8 C7 C6 119.4(3) . .
C9 C8 C7 120.0(3) . .
C8 C9 C10 119.9(3) . .
N1A C10 C9 120.0(2) . .
O1 C12 O2 126.9(3) . .
O1 C12 C13 119.9(3) . .
O2 C12 C13 113.1(2) . .
C15 C14 C14 121.2(2) . 2_656
C16 C15 C14 117.3(4) . .
C15 C16 C16 121.6(3) . 2_656

loop_
_geom_bond_atom_site_label_1
_geom_bond_atom_site_label_2
_geom_bond_distance
_geom_bond_site_symmetry_2
Pd1 N1 2.017(2) .
Pd1 C11A 2.017(2) 2_656
Pd1 N1 2.017(2) 2_656
Pd1 O2 2.0674(18) .
Pd1 O2 2.0674(18) 2_656
Pd1 N1A 2.068(2) .
Pd1 C11 2.068(2) 2_656
Pd1 N1A 2.068(2) 2_656
O1 C12 1.221(3) .
O2 C12 1.288(3) .
N1 C1 1.366(3) .
N1 C5 1.377(3) .
N1A C10 1.356(3) .
N1A C6 1.372(3) .
C1 C2 1.385(4) .
C2 C3 1.380(4) .
C3 C4 1.382(4) .
C4 C5 1.396(4) .
C5 C6 1.464(4) .
C6 C7 1.393(4) .
C7 C8 1.382(4) .
C8 C9 1.377(4) .
C9 C10 1.388(4) .
C12 C13 1.518(4) .
C14 C15 1.351(6) .
C14 C14 1.368(10) 2_656
C15 C16 1.335(5) .
C16 C16 1.369(7) 2_656

loop_
_geom_torsion_atom_site_label_1
_geom_torsion_atom_site_label_2
_geom_torsion_atom_site_label_3
_geom_torsion_atom_site_label_4
_geom_torsion
_geom_torsion_site_symmetry_1
_geom_torsion_site_symmetry_4
N1 Pd1 O2 C12 -154.1(5) . .
C11A Pd1 O2 C12 138.0(2) 2_656 .
N1 Pd1 O2 C12 138.0(2) 2_656 .
O2 Pd1 O2 C12 -33.76(17) 2_656 .
N1A Pd1 O2 C12 -128.1(2) . .
C11 Pd1 O2 C12 57.3(2) 2_656 .
N1A Pd1 O2 C12 57.3(2) 2_656 .
C11A Pd1 N1 C1 -88.0(2) 2_656 .
N1 Pd1 N1 C1 -88.0(2) 2_656 .
O2 Pd1 N1 C1 -155.5(4) . .
O2 Pd1 N1 C1 83.2(2) 2_656 .
N1A Pd1 N1 C1 178.1(2) . .
C11 Pd1 N1 C1 -6.9(2) 2_656 .
N1A Pd1 N1 C1 -6.9(2) 2_656 .
C11A Pd1 N1 C5 95.23(19) 2_656 .
N1 Pd1 N1 C5 95.23(19) 2_656 .
O2 Pd1 N1 C5 27.7(6) . .
O2 Pd1 N1 C5 -93.62(18) 2_656 .
N1A Pd1 N1 C5 1.33(17) . .
C11 Pd1 N1 C5 176.29(18) 2_656 .
N1A Pd1 N1 C5 176.29(18) 2_656 .
N1 Pd1 N1A C10 178.5(2) . .
C11A Pd1 N1A C10 88.7(2) 2_656 .
N1 Pd1 N1A C10 88.7(2) 2_656 .
O2 Pd1 N1A C10 2.7(2) . .
O2 Pd1 N1A C10 -96.3(2) 2_656 .
C11 Pd1 N1A C10 133.3(2) 2_656 .
N1A Pd1 N1A C10 133.3(2) 2_656 .
N1 Pd1 N1A C6 0.10(17) . .
C11A Pd1 N1A C6 -89.71(18) 2_656 .
N1 Pd1 N1A C6 -89.71(18) 2_656 .
O2 Pd1 N1A C6 -175.67(18) . .
O2 Pd1 N1A C6 85.31(18) 2_656 .
C11 Pd1 N1A C6 -45.09(17) 2_656 .
N1A Pd1 N1A C6 -45.09(17) 2_656 .
C5 N1 C1 C2 0.7(4) . .
Pd1 N1 C1 C2 -175.90(19) . .
N1 C1 C2 C3 0.1(4) . .
C1 C2 C3 C4 -0.6(4) . .
C2 C3 C4 C5 0.3(4) . .
C1 N1 C5 C4 -1.1(4) . .
Pd1 N1 C5 C4 175.91(18) . .
C1 N1 C5 C6 -179.5(2) . .
Pd1 N1 C5 C6 -2.5(3) . .
C3 C4 C5 N1 0.6(4) . .
C3 C4 C5 C6 178.9(2) . .
C10 N1A C6 C7 0.4(4) . .
Pd1 N1A C6 C7 178.83(19) . .
C10 N1A C6 C5 -179.9(2) . .
Pd1 N1A C6 C5 -1.4(3) . .
N1 C5 C6 N1A 2.6(3) . .
C4 C5 C6 N1A -175.7(2) . .
N1 C5 C6 C7 -177.7(2) . .
C4 C5 C6 C7 4.0(4) . .
N1A C6 C7 C8 -0.6(4) . .
C5 C6 C7 C8 179.7(2) . .
C6 C7 C8 C9 -0.1(4) . .
C7 C8 C9 C10 0.9(4) . .
C6 N1A C10 C9 0.5(4) . .
Pd1 N1A C10 C9 -177.76(19) . .
C8 C9 C10 N1A -1.2(4) . .
Pd1 O2 C12 O1 -13.6(4) . .
Pd1 O2 C12 C13 169.04(17) . .
C14 C14 C15 C16 1.7(7) 2_656 .
C14 C15 C16 C16 -0.9(6) . 2_656
